data_2008775
loop_
_publ_author_name
'Zwege, Daniel'
'Thompson, Hugh W.'
'Brunskill, Andrew P. J.'
'Lalancette, Roger A.'

_publ_section_title
;
 (+/-)-2-Aza-3,9-dioxotricyclo[4.4.4.0^1,6^]tetradecane: dimeric and
 catemeric hydrogen bonding in two polymorphs of a propellanoid keto
 lactam
;
_journal_issue 8
_journal_name_full 'Acta Crystallographica Section C'
_journal_page_first 1370
_journal_page_last 1373
_journal_paper_doi 10.1107/S0108270199004485
_journal_volume 55
_journal_year 1999
_chemical_formula_sum 'C13 H19 N O2'
_chemical_formula_weight 221.29
_chemical_melting_point 462
_chemical_name_systematic
;
(+-)-2-Aza-3,9-dioxotricyclo[4.4.4.0^1,6^]tetradecane
;
_space_group_IT_number 15
_symmetry_cell_setting monoclinic
_symmetry_space_group_name_Hall '-C 2yc'
_symmetry_space_group_name_H-M 'C 1 2/c 1'
_audit_creation_method SHELXL-97
_cell_angle_alpha 90.00
_cell_angle_beta 101.090(10)
_cell_angle_gamma 90.00
_cell_formula_units_Z 8
_cell_length_a 11.966(3)
_cell_length_b 8.6020(10)
_cell_length_c 23.688(3)
_cell_measurement_reflns_used 31
_cell_measurement_temperature 293(2)
_cell_measurement_theta_max 12.38
_cell_measurement_theta_min 2.91
_cell_volume 2392.7(7)
_computing_cell_refinement 'XSCANS (Siemens,  1996)'
_computing_data_collection 'XSCANS (Fait, 1991)'
_computing_data_reduction XSCANS
_computing_molecular_graphics SHELXL97
_computing_publication_material SHELXL97
_computing_structure_refinement 'SHELXL97 (Sheldrick, 1997)'
_computing_structure_solution 'SHELXS97 (Sheldrick, 1997)'
_diffrn_ambient_temperature 293(2)
_diffrn_measured_fraction_theta_full 1.00
_diffrn_measured_fraction_theta_max 1.00
_diffrn_measurement_device 'Siemens P4'
_diffrn_measurement_method '2\q/\q scans'
_diffrn_radiation_monochromator graphite
_diffrn_radiation_source 'normal-focus sealed tube'
_diffrn_radiation_type MoK\a
_diffrn_radiation_wavelength 0.71073
_diffrn_reflns_av_R_equivalents 0.051
_diffrn_reflns_av_sigmaI/netI 0.084
_diffrn_reflns_limit_h_max 14
_diffrn_reflns_limit_h_min -14
_diffrn_reflns_limit_k_max 10
_diffrn_reflns_limit_k_min -1
_diffrn_reflns_limit_l_max 28
_diffrn_reflns_limit_l_min -1
_diffrn_reflns_number 2809
_diffrn_reflns_theta_full 25.00
_diffrn_reflns_theta_max 25.00
_diffrn_reflns_theta_min 1.75
_diffrn_standards_decay_% 'No decay. Variation < 1'
_diffrn_standards_interval_count 97
_diffrn_standards_number 3
_exptl_absorpt_coefficient_mu 0.082
_exptl_absorpt_correction_T_max 0.982
_exptl_absorpt_correction_T_min 0.971
_exptl_absorpt_correction_type numerical
_exptl_absorpt_process_details '(XPREP; Sheldrick, 1997)'
_exptl_crystal_colour 'Pale yellow'
_exptl_crystal_density_diffrn 1.229
_exptl_crystal_density_method 'not measured'
_exptl_crystal_description 'Rectangular prism'
_exptl_crystal_F_000 960
_exptl_crystal_size_max 0.80
_exptl_crystal_size_mid 0.30
_exptl_crystal_size_min 0.20
_refine_diff_density_max 0.184
_refine_diff_density_min -0.142
_refine_ls_extinction_method none
_refine_ls_goodness_of_fit_ref 1.01
_refine_ls_hydrogen_treatment mixed
_refine_ls_matrix_type full
_refine_ls_number_parameters 149
_refine_ls_number_reflns 2115
_refine_ls_number_restraints 0
_refine_ls_restrained_S_all 1.01
_refine_ls_R_factor_all 0.149
_refine_ls_R_factor_gt 0.065
_refine_ls_shift/su_max 0.000
_refine_ls_shift/su_mean 0.000
_refine_ls_structure_factor_coef Fsqd
_refine_ls_weighting_details 'calc w = 1/[\s^2^(Fo^2^)+(0.0526P)^2^+1.1209P] where P=(Fo^2^+2Fc^2^)/3'
_refine_ls_weighting_scheme calc
_refine_ls_wR_factor_ref 0.162
_reflns_number_gt 1038
_reflns_number_total 2115
_reflns_threshold_expression I>2\s(I)
_cod_data_source_file fg1543.cif
_cod_data_source_block I
_cod_depositor_comments
;
The following automatic conversions were performed:
'_symmetry_cell_setting' value 'Monoclinic' changed to 'monoclinic'
according to '/home/saulius/struct/CIF-dictionaries/cif_core.dic'
dictionary named 'cif_core.dic' version 2.4.1 from 2010-06-29.

Automatic conversion script
Id: cif_fix_enum 1527 2010-12-29 10:47:43Z saulius 

The following automatic conversions were performed:

'_symmetry_cell_setting' value 'Monoclinic' changed to 'monoclinic'
according to /home/saulius/struct/CIF-dictionaries/cif_core.dic
dictionary named 'cif_core.dic' version 2.4.1 from 2010-06-29.

Automatic conversion script
Id: cif_fix_values 1715 2011-07-08 13:25:40Z adriana 
;
_cod_original_sg_symbol_H-M 'C 2/c'
_cod_database_code 2008775

loop_
_symmetry_equiv_pos_as_xyz
'x, y, z'
'-x, y, -z+1/2'
'x+1/2, y+1/2, z'
'-x+1/2, y+1/2, -z+1/2'
'-x, -y, -z'
'x, -y, z-1/2'
'-x+1/2, -y+1/2, -z'
'x+1/2, -y+1/2, z-1/2'

loop_
_atom_site_label
_atom_site_fract_x
_atom_site_fract_y
_atom_site_fract_z
_atom_site_U_iso_or_equiv
_atom_site_adp_type
_atom_site_calc_flag
_atom_site_refinement_flags
_atom_site_occupancy
_atom_site_disorder_assembly
_atom_site_disorder_group
_atom_site_type_symbol
O1 0.8454(2) 0.2532(3) 0.21049(10) 0.0774(9) Uani d . 1 . . O
O2 0.9943(2) -0.1670(4) 0.44663(12) 0.0879(10) Uani d . 1 . . O
C1 0.9075(3) 0.1648(4) 0.36288(12) 0.0452(9) Uani d . 1 . . C
N2 0.9121(2) 0.2221(4) 0.30475(11) 0.0546(8) Uani d . 1 . . N
C3 0.8279(3) 0.2244(4) 0.25934(15) 0.0567(10) Uani d . 1 . . C
C4 0.7086(3) 0.2031(5) 0.26913(14) 0.0713(13) Uani d . 1 . . C
C5 0.6968(3) 0.1391(5) 0.32784(13) 0.0578(10) Uani d . 1 . . C
C6 0.7884(3) 0.1973(4) 0.37706(13) 0.0419(8) Uani d . 1 . . C
C7 0.7788(3) 0.1130(4) 0.43343(13) 0.0521(10) Uani d . 1 . . C
C8 0.8077(3) -0.0593(5) 0.43563(16) 0.0664(12) Uani d . 1 . . C
C9 0.9191(3) -0.0877(5) 0.41887(16) 0.0625(11) Uani d . 1 . . C
C10 0.9323(3) -0.0111(4) 0.36378(13) 0.0581(10) Uani d . 1 . . C
C11 1.0012(3) 0.2473(5) 0.40488(14) 0.0667(12) Uani d . 1 . . C
C12 0.9812(4) 0.4189(6) 0.40965(19) 0.0922(16) Uani d . 1 . . C
C13 0.8681(4) 0.4499(5) 0.42690(18) 0.0914(15) Uani d . 1 . . C
C14 0.7727(3) 0.3727(4) 0.38566(16) 0.0672(11) Uani d . 1 . . C
H2 0.9766 0.2580 0.2997 0.060(11) Uiso calc R 1 . . H
H4A 0.6689 0.1335 0.2397 0.085(7) Uiso calc R 1 . . H
H4B 0.6702 0.3029 0.2638 0.085(7) Uiso calc R 1 . . H
H5A 0.6227 0.1680 0.3354 0.085(7) Uiso calc R 1 . . H
H5B 0.7001 0.0265 0.3267 0.085(7) Uiso calc R 1 . . H
H7A 0.8290 0.1644 0.4650 0.066(4) Uiso calc R 1 . . H
H7B 0.7016 0.1250 0.4397 0.066(4) Uiso calc R 1 . . H
H8A 0.8101 -0.0980 0.4743 0.066(4) Uiso calc R 1 . . H
H8B 0.7487 -0.1156 0.4098 0.066(4) Uiso calc R 1 . . H
H10A 0.8810 -0.0602 0.3321 0.066(4) Uiso calc R 1 . . H
H10B 1.0095 -0.0272 0.3579 0.066(4) Uiso calc R 1 . . H
H11A 1.0072 0.2005 0.4426 0.085(4) Uiso calc R 1 . . H
H11B 1.0731 0.2315 0.3926 0.085(4) Uiso calc R 1 . . H
H12A 0.9824 0.4683 0.3730 0.085(4) Uiso calc R 1 . . H
H12B 1.0419 0.4637 0.4381 0.085(4) Uiso calc R 1 . . H
H13B 0.8699 0.4105 0.4654 0.085(4) Uiso calc R 1 . . H
H13C 0.8547 0.5610 0.4272 0.085(4) Uiso calc R 1 . . H
H14B 0.7647 0.4238 0.3486 0.085(4) Uiso calc R 1 . . H
H14C 0.7023 0.3885 0.3995 0.085(4) Uiso calc R 1 . . H

loop_
_atom_site_aniso_label
_atom_site_aniso_U_11
_atom_site_aniso_U_22
_atom_site_aniso_U_33
_atom_site_aniso_U_12
_atom_site_aniso_U_13
_atom_site_aniso_U_23
O1 0.086(2) 0.107(2) 0.0436(14) 0.0169(17) 0.0247(13) 0.0182(15)
O2 0.083(2) 0.092(2) 0.084(2) 0.0158(19) 0.0070(16) 0.0228(18)
C1 0.0399(19) 0.063(3) 0.0355(18) -0.0073(18) 0.0149(14) 0.0021(17)
N2 0.0471(18) 0.080(2) 0.0406(15) -0.0102(17) 0.0180(13) 0.0047(16)
C3 0.062(2) 0.066(3) 0.0446(19) 0.006(2) 0.0156(18) 0.004(2)
C4 0.053(2) 0.107(4) 0.051(2) 0.004(2) 0.0029(17) 0.012(2)
C5 0.044(2) 0.075(3) 0.054(2) -0.002(2) 0.0081(16) 0.010(2)
C6 0.0392(19) 0.046(2) 0.0441(18) -0.0050(16) 0.0159(15) 0.0008(16)
C7 0.046(2) 0.065(3) 0.050(2) -0.0109(19) 0.0208(16) 0.0061(19)
C8 0.059(2) 0.078(3) 0.064(3) -0.014(2) 0.0146(19) 0.019(2)
C9 0.061(3) 0.062(3) 0.060(2) 0.007(2) 0.0013(19) 0.009(2)
C10 0.054(2) 0.071(3) 0.050(2) 0.014(2) 0.0120(17) 0.002(2)
C11 0.049(2) 0.107(4) 0.047(2) -0.029(2) 0.0153(17) -0.014(2)
C12 0.097(3) 0.106(4) 0.082(3) -0.060(3) 0.039(3) -0.024(3)
C13 0.122(4) 0.062(3) 0.105(3) -0.032(3) 0.058(3) -0.024(3)
C14 0.077(3) 0.059(3) 0.076(3) 0.000(2) 0.039(2) 0.000(2)

loop_
_atom_type_symbol
_atom_type_description
_atom_type_scat_dispersion_real
_atom_type_scat_dispersion_imag
_atom_type_scat_source
C C 0.0033 0.0016 'International Tables Vol C Tables 4.2.6.8 and 6.1.1.4'
H H 0.0000 0.0000 'International Tables Vol C Tables 4.2.6.8 and 6.1.1.4'
O O 0.0106 0.0060 'International Tables Vol C Tables 4.2.6.8 and 6.1.1.4'
N N 0.0061 0.0033 'International Tables Vol C Tables 4.2.6.8 and 6.1.1.4'

loop_
_geom_angle_atom_site_label_1
_geom_angle_atom_site_label_2
_geom_angle_atom_site_label_3
_geom_angle
N2 C1 C11 107.4(3)
N2 C1 C10 107.4(3)
C11 C1 C10 109.4(3)
N2 C1 C6 110.1(3)
C11 C1 C6 111.5(3)
C10 C1 C6 110.9(3)
C3 N2 C1 127.1(3)
O1 C3 N2 121.5(3)
O1 C3 C4 120.3(3)
N2 C3 C4 118.0(3)
C3 C4 C5 116.2(3)
C6 C5 C4 113.6(3)
C5 C6 C14 109.6(3)
C5 C6 C7 110.2(3)
C14 C6 C7 108.4(3)
C5 C6 C1 109.3(3)
C14 C6 C1 110.2(3)
C7 C6 C1 109.1(3)
C8 C7 C6 115.7(3)
C9 C8 C7 111.2(3)
O2 C9 C8 123.9(4)
O2 C9 C10 121.8(4)
C8 C9 C10 114.3(3)
C9 C10 C1 113.1(3)
C12 C11 C1 113.5(4)
C11 C12 C13 110.9(3)
C14 C13 C12 110.7(3)
C13 C14 C6 114.9(3)

loop_
_geom_bond_atom_site_label_1
_geom_bond_atom_site_label_2
_geom_bond_site_symmetry_2
_geom_bond_distance
_geom_bond_publ_flag
O1 C3 . 1.240(4) y
O2 C9 . 1.216(4) y
C1 N2 . 1.474(4) y
C1 C11 . 1.523(4) ?
C1 C10 . 1.541(5) ?
C1 C6 . 1.551(4) ?
N2 C3 . 1.325(4) y
C3 C4 . 1.501(5) ?
C4 C5 . 1.527(4) ?
C5 C6 . 1.523(4) ?
C6 C14 . 1.539(5) ?
C6 C7 . 1.543(4) ?
C7 C8 . 1.521(5) ?
C8 C9 . 1.483(5) ?
C9 C10 . 1.497(5) ?
C11 C12 . 1.503(6) ?
C12 C13 . 1.511(5) ?
C13 C14 . 1.506(5) ?

loop_
_geom_torsion_atom_site_label_1
_geom_torsion_atom_site_label_2
_geom_torsion_atom_site_label_3
_geom_torsion_atom_site_label_4
_geom_torsion
C11 C1 N2 C3 -155.5(4)
C10 C1 N2 C3 86.9(4)
C6 C1 N2 C3 -33.9(5)
C1 N2 C3 O1 -169.0(3)
C1 N2 C3 C4 15.7(6)
O1 C3 C4 C5 169.2(4)
N2 C3 C4 C5 -15.4(5)
C3 C4 C5 C6 36.2(5)
C4 C5 C6 C14 67.4(4)
C4 C5 C6 C7 -173.4(3)
C4 C5 C6 C1 -53.6(4)
N2 C1 C6 C5 50.1(4)
C11 C1 C6 C5 169.2(3)
C10 C1 C6 C5 -68.6(3)
N2 C1 C6 C14 -70.4(3)
C11 C1 C6 C14 48.7(4)
C10 C1 C6 C14 170.9(3)
N2 C1 C6 C7 170.7(3)
C11 C1 C6 C7 -70.2(4)
C10 C1 C6 C7 52.0(3)
C5 C6 C7 C8 67.8(4)
C14 C6 C7 C8 -172.2(3)
C1 C6 C7 C8 -52.2(4)
C6 C7 C8 C9 50.8(4)
C7 C8 C9 O2 130.5(4)
C7 C8 C9 C10 -49.9(4)
O2 C9 C10 C1 -127.1(4)
C8 C9 C10 C1 53.3(4)
N2 C1 C10 C9 -174.4(3)
C11 C1 C10 C9 69.3(4)
C6 C1 C10 C9 -54.1(4)
N2 C1 C11 C12 67.0(4)
C10 C1 C11 C12 -176.7(3)
C6 C1 C11 C12 -53.7(4)
C1 C11 C12 C13 56.8(4)
C11 C12 C13 C14 -55.4(5)
C12 C13 C14 C6 54.2(5)
C5 C6 C14 C13 -171.0(3)
C7 C6 C14 C13 68.6(4)
C1 C6 C14 C13 -50.7(4)
